data_7251956
loop_
_publ_author_name
'Adhikari, Suman'
'Nath, Sourav'
'Kaminsky, Werner'
'Krajewski, Sebastian'
'Shukla, Rahul'
'Roy, Subhadip'

_publ_section_title
;
 Dative and Noncovalent Tetrel Bonding in Hemidirected Pb(II) Complexes
 with Thiosemicarbazone and Hydrazone Ligands: Significance in Crystal
 Packing and Computational Insights into Pb&#x2022;&#x2022;&#x2022;N/S/O
 Interactions
;
_journal_name_full CrystEngComm
_journal_paper_doi 10.1039/D6CE00202A
_journal_year 2026
_chemical_formula_moiety 'C18 H23 N8 Pb S2, Cl O4'
_chemical_formula_sum 'C18 H23 Cl N8 O4 Pb S2'
_chemical_formula_weight 722.2
_space_group_IT_number 2
_space_group_name_Hall '-P 1'
_space_group_name_H-M_alt 'P -1'
_symmetry_cell_setting triclinic
_symmetry_Int_Tables_number 2
_symmetry_space_group_name_Hall '-P 1'
_symmetry_space_group_name_H-M 'P -1'
_atom_sites_solution_hydrogens mixed
_atom_sites_solution_primary dual
_atom_sites_solution_secondary difmap
_audit_conform_dict_location ftp://ftp.iucr.org/pub/cif_core.dic
_audit_conform_dict_name cif_core.dic
_audit_conform_dict_version 2.4.5
_audit_creation_date 2025-02-19T10:10:48-00:00
_audit_creation_method 'WinGX routine CIF_UPDATE'
_audit_update_record
;
2026-03-10 deposited with the CCDC.	2026-05-05 downloaded from the CCDC.
;
_cell_angle_alpha 78.837(4)
_cell_angle_beta 69.941(4)
_cell_angle_gamma 61.540(4)
_cell_formula_units_Z 2
_cell_length_a 10.4182(10)
_cell_length_b 10.9215(10)
_cell_length_c 12.9047(12)
_cell_measurement_reflns_used 9794
_cell_measurement_temperature 100(2)
_cell_measurement_theta_max 32.08
_cell_measurement_theta_min 2.44
_cell_measurement_wavelength 0.71073
_cell_volume 1211.8(2)
_computing_cell_refinement 'SAINT V8.34A integration software'
_computing_data_collection 'Bruker APEX2 software'
_computing_data_reduction 'SORTAV (Blessing, 1995)'
_computing_molecular_graphics 'ORTEP-3 for Windows (Farrugia, 2012)'
_computing_publication_material 'WinGX publication routines (Farrugia, 2012)'
_computing_structure_refinement 'SHELXL-2019/2 (Sheldrick, 2019)'
_computing_structure_solution 'SHELXT 2018/2 (Sheldrick, 2018)'
_diffrn_ambient_temperature 100(2)
_diffrn_detector 'APEX-II CCD'
_diffrn_measured_fraction_theta_full 1
_diffrn_measured_fraction_theta_max 0.997
_diffrn_measurement_device '\k-geometry diffractometer'
_diffrn_measurement_device_type 'Bruker APEX-II'
_diffrn_measurement_method '\f or \w oscillation scans'
_diffrn_orient_matrix_UB_11 0.025853
_diffrn_orient_matrix_UB_12 -0.055465
_diffrn_orient_matrix_UB_13 0.067529
_diffrn_orient_matrix_UB_21 0.10454
_diffrn_orient_matrix_UB_22 -0.005119
_diffrn_orient_matrix_UB_23 -0.029452
_diffrn_orient_matrix_UB_31 -0.03773
_diffrn_orient_matrix_UB_32 0.088085
_diffrn_orient_matrix_UB_33 0.037243
_diffrn_radiation_monochromator graphite
_diffrn_radiation_probe x-ray
_diffrn_radiation_type MoK\a
_diffrn_radiation_wavelength 0.71073
_diffrn_reflns_av_R_equivalents 0.0607
_diffrn_reflns_av_unetI/netI 0.0387
_diffrn_reflns_Laue_measured_fraction_full 1
_diffrn_reflns_Laue_measured_fraction_max 0.997
_diffrn_reflns_limit_h_max 15
_diffrn_reflns_limit_h_min -15
_diffrn_reflns_limit_k_max 16
_diffrn_reflns_limit_k_min -16
_diffrn_reflns_limit_l_max 19
_diffrn_reflns_limit_l_min -19
_diffrn_reflns_number 48194
_diffrn_reflns_point_group_measured_fraction_full 1
_diffrn_reflns_point_group_measured_fraction_max 0.997
_diffrn_reflns_theta_full 25.242
_diffrn_reflns_theta_max 32.148
_diffrn_reflns_theta_min 1.681
_diffrn_source 'sealed x-ray tube'
_diffrn_standards_number 0
_exptl_absorpt_coefficient_mu 7.287
_exptl_absorpt_correction_T_max 0.862
_exptl_absorpt_correction_T_min 0.516
_exptl_absorpt_correction_type multi-scan
_exptl_absorpt_process_details
;
        SADABS-2012/1 - Bruker AXS area detector scaling and absorption correcti
;
_exptl_crystal_colour yellow
_exptl_crystal_density_diffrn 1.979
_exptl_crystal_density_method 'not measured'
_exptl_crystal_description shard
_exptl_crystal_F_000 700
_exptl_crystal_size_max 0.22
_exptl_crystal_size_mid 0.09
_exptl_crystal_size_min 0.03
_refine_diff_density_max 1.252
_refine_diff_density_min -1.403
_refine_diff_density_rms 0.154
_refine_ls_extinction_coef 0.00160(18)
_refine_ls_extinction_expression Fc^*^=kFc[1+0.001xFc^2^\l^3^/sin(2\q)]^-1/4^
_refine_ls_extinction_method 'SHELXL-2019/2 (Sheldrick 2019)'
_refine_ls_goodness_of_fit_ref 1.057
_refine_ls_hydrogen_treatment mixed
_refine_ls_matrix_type full
_refine_ls_number_constraints 0
_refine_ls_number_parameters 321
_refine_ls_number_reflns 8509
_refine_ls_number_restraints 0
_refine_ls_restrained_S_all 1.057
_refine_ls_R_factor_all 0.0223
_refine_ls_R_factor_gt 0.021
_refine_ls_shift/su_max 0.003
_refine_ls_shift/su_mean 0
_refine_ls_structure_factor_coef Fsqd
_refine_ls_weighting_details 'w=1/[\s^2^(Fo^2^)+(0.0199P)^2^+0.3927P] where P=(Fo^2^+2Fc^2^)/3'
_refine_ls_weighting_scheme calc
_refine_ls_wR_factor_gt 0.0507
_refine_ls_wR_factor_ref 0.0512
_reflns_Friedel_coverage 0
_reflns_number_gt 8158
_reflns_number_total 8509
_reflns_threshold_expression 'I > 2\s(I)'
_cod_data_source_file d6ce00202a2.cif
_cod_data_source_block SA_RZ_8
_cod_database_code 7251956
_shelx_estimated_absorpt_t_min 0.297
_shelx_estimated_absorpt_t_max 0.811

loop_
_symmetry_equiv_pos_as_xyz
'x, y, z'
'-x, -y, -z'

loop_
_atom_site_label
_atom_site_type_symbol
_atom_site_fract_x
_atom_site_fract_y
_atom_site_fract_z
_atom_site_U_iso_or_equiv
_atom_site_adp_type
_atom_site_occupancy
_atom_site_site_symmetry_order
_atom_site_calc_flag
_atom_site_refinement_flags_posn
_atom_site_refinement_flags_adp
_atom_site_refinement_flags_occupancy
_atom_site_disorder_assembly
_atom_site_disorder_group
C1 C 0.6904(2) 0.3056(2) 0.86548(15) 0.0085(3) Uani 1 1 d . . . . .
C2 C 0.9689(2) 0.1706(2) 0.8273(2) 0.0186(4) Uani 1 1 d . . . . .
H2A H 0.989286 0.238893 0.771328 0.028 Uiso 1 1 calc R U . . .
H2B H 1.044435 0.076247 0.803186 0.028 Uiso 1 1 calc R U . . .
H2C H 0.975651 0.185358 0.897396 0.028 Uiso 1 1 calc R U . . .
C3 C 0.4234(2) 0.1929(2) 0.89228(16) 0.0094(3) Uani 1 1 d . . . . .
C4 C 0.2726(2) 0.3175(2) 0.92955(19) 0.0162(4) Uani 1 1 d . . . . .
H4A H 0.278681 0.370088 0.979765 0.024 Uiso 1 1 calc R U . . .
H4B H 0.193371 0.286674 0.967978 0.024 Uiso 1 1 calc R U . . .
H4C H 0.247202 0.377226 0.865246 0.024 Uiso 1 1 calc R U . . .
C5 C 0.4302(2) 0.0573(2) 0.88205(15) 0.0089(3) Uani 1 1 d . . . . .
C6 C 0.5684(2) -0.0564(2) 0.83555(17) 0.0117(3) Uani 1 1 d . . . . .
H6A H 0.661071 -0.048106 0.811511 0.014 Uiso 1 1 calc R U . . .
C7 C 0.5696(2) -0.1804(2) 0.82481(17) 0.0126(4) Uani 1 1 d . . . . .
H7 H 0.664551 -0.256447 0.793898 0.015 Uiso 1 1 calc R U . . .
C8 C 0.2990(2) 0.0364(2) 0.91697(16) 0.0105(3) Uani 1 1 d . . . . .
H8 H 0.202771 0.109079 0.950935 0.013 Uiso 1 1 calc R U . . .
C9 C 0.3104(2) -0.0908(2) 0.90175(16) 0.0114(3) Uani 1 1 d . . . . .
H9 H 0.219541 -0.102064 0.925007 0.014 Uiso 1 1 calc R U . . .
C10 C 0.5587(2) 0.3939(2) 0.62164(15) 0.0104(3) Uani 1 1 d . . . . .
C11 C 0.8337(2) 0.2359(2) 0.56505(18) 0.0150(4) Uani 1 1 d . . . . .
H11A H 0.878484 0.24279 0.485116 0.022 Uiso 1 1 calc R U . . .
H11B H 0.887015 0.140345 0.592229 0.022 Uiso 1 1 calc R U . . .
H11C H 0.844032 0.300154 0.601598 0.022 Uiso 1 1 calc R U . . .
C12 C 0.2711(2) 0.3182(2) 0.61559(16) 0.0111(3) Uani 1 1 d . . . . .
C13 C 0.1288(2) 0.4541(2) 0.6335(2) 0.0168(4) Uani 1 1 d . . . . .
H13A H 0.106492 0.489816 0.70483 0.025 Uiso 1 1 calc R U . . .
H13B H 0.043181 0.43958 0.63286 0.025 Uiso 1 1 calc R U . . .
H13C H 0.143734 0.52164 0.57433 0.025 Uiso 1 1 calc R U . . .
C14 C 0.2721(2) 0.1974(2) 0.57897(16) 0.0109(3) Uani 1 1 d . . . . .
C15 C 0.3447(2) 0.0621(2) 0.62036(16) 0.0125(3) Uani 1 1 d . . . . .
H15 H 0.392239 0.044856 0.676134 0.015 Uiso 1 1 calc R U . . .
C16 C 0.3462(2) -0.0468(2) 0.57878(18) 0.0159(4) Uani 1 1 d . . . . .
H16 H 0.39342 -0.138155 0.608944 0.019 Uiso 1 1 calc R U . . .
C17 C 0.2038(2) 0.2161(2) 0.49762(18) 0.0149(4) Uani 1 1 d . . . . .
H17 H 0.150081 0.306857 0.469052 0.018 Uiso 1 1 calc R U . . .
C18 C 0.2157(2) 0.0995(2) 0.45890(18) 0.0165(4) Uani 1 1 d . . . . .
H18 H 0.172435 0.112854 0.401309 0.02 Uiso 1 1 calc R U . . .
Cl1 Cl 0.02731(5) 0.78630(5) 0.78519(4) 0.01303(9) Uani 1 1 d . . . . .
N1 N 0.55171(19) 0.31785(17) 0.87948(14) 0.0099(3) Uani 1 1 d . . . . .
N3 N 0.55516(19) 0.19274(17) 0.86878(13) 0.0092(3) Uani 1 1 d . . . . .
N4 N 0.4414(2) -0.19843(18) 0.85634(14) 0.0117(3) Uani 1 1 d . . . . .
N7 N 0.4008(2) 0.29648(18) 0.62280(14) 0.0111(3) Uani 1 1 d . . . . .
N8 N 0.2847(2) -0.0297(2) 0.49844(16) 0.0166(3) Uani 1 1 d . . . . .
O1 O -0.0613(2) 0.7107(2) 0.80903(17) 0.0291(4) Uani 1 1 d . . . . .
O2 O 0.17854(17) 0.70714(17) 0.71301(13) 0.0177(3) Uani 1 1 d . . . . .
O3 O -0.0475(2) 0.91813(18) 0.73144(15) 0.0246(4) Uani 1 1 d . . . . .
O4 O 0.0411(2) 0.8106(2) 0.88610(14) 0.0259(4) Uani 1 1 d . . . . .
Pb1 Pb 0.40801(2) 0.57822(2) 0.86003(2) 0.00812(3) Uani 1 1 d . . . . .
S1 S 0.69608(5) 0.45731(5) 0.88232(4) 0.01014(8) Uani 1 1 d . . . . .
S2 S 0.57962(6) 0.53626(5) 0.63440(4) 0.01195(9) Uani 1 1 d . . . . .
N2 N 0.81730(19) 0.18710(19) 0.84198(15) 0.0121(3) Uani 1 1 d . . . . .
H2 H 0.810(3) 0.118(3) 0.831(2) 0.014 Uiso 1 1 d . U . . .
N5 N 0.4138(2) 0.40726(19) 0.64556(14) 0.0117(3) Uani 1 1 d . . . . .
H5 H 0.347(3) 0.485(3) 0.647(2) 0.014 Uiso 1 1 d . U . . .
N6 N 0.6728(2) 0.27233(19) 0.58912(14) 0.0126(3) Uani 1 1 d . . . . .
H6 H 0.647(3) 0.210(3) 0.574(2) 0.015 Uiso 1 1 d . U . . .

loop_
_atom_site_aniso_label
_atom_site_aniso_U_11
_atom_site_aniso_U_22
_atom_site_aniso_U_33
_atom_site_aniso_U_23
_atom_site_aniso_U_13
_atom_site_aniso_U_12
C1 0.0099(8) 0.0083(8) 0.0077(7) 0.0002(6) -0.0031(6) -0.0042(7)
C2 0.0073(8) 0.0166(10) 0.0299(11) -0.0037(8) -0.0045(8) -0.0034(8)
C3 0.0087(8) 0.0080(8) 0.0114(8) -0.0005(6) -0.0029(6) -0.0035(7)
C4 0.0116(9) 0.0114(9) 0.0236(10) -0.0044(8) -0.0012(7) -0.0050(8)
C5 0.0100(8) 0.0095(8) 0.0091(7) 0.0000(6) -0.0038(6) -0.0052(7)
C6 0.0104(8) 0.0098(8) 0.0163(9) -0.0014(7) -0.0034(7) -0.0057(7)
C7 0.0115(8) 0.0085(8) 0.0185(9) -0.0027(7) -0.0040(7) -0.0044(7)
C8 0.0088(8) 0.0101(8) 0.0126(8) -0.0015(6) -0.0029(6) -0.0040(7)
C9 0.0107(8) 0.0109(9) 0.0148(8) -0.0001(7) -0.0047(7) -0.0061(7)
C10 0.0119(8) 0.0121(9) 0.0092(8) -0.0012(6) -0.0035(6) -0.0063(7)
C11 0.0107(8) 0.0159(10) 0.0178(9) -0.0011(7) -0.0046(7) -0.0049(8)
C12 0.0108(8) 0.0105(9) 0.0117(8) -0.0019(6) -0.0018(6) -0.0049(7)
C13 0.0108(9) 0.0123(9) 0.0256(11) -0.0069(8) -0.0024(8) -0.0034(8)
C14 0.0092(8) 0.0116(9) 0.0111(8) -0.0029(6) -0.0002(6) -0.0050(7)
C15 0.0125(8) 0.0111(9) 0.0128(8) -0.0014(7) -0.0031(7) -0.0045(7)
C16 0.0159(9) 0.0140(9) 0.0175(9) -0.0021(7) -0.0025(7) -0.0075(8)
C17 0.0119(8) 0.0141(9) 0.0181(9) -0.0014(7) -0.0060(7) -0.0041(8)
C18 0.0120(9) 0.0216(11) 0.0179(9) -0.0071(8) -0.0042(7) -0.0067(8)
Cl1 0.00883(18) 0.0113(2) 0.0171(2) -0.00493(16) -0.00370(16) -0.00153(17)
N1 0.0101(7) 0.0062(7) 0.0133(7) -0.0003(5) -0.0031(6) -0.0038(6)
N3 0.0113(7) 0.0062(7) 0.0120(7) 0.0007(5) -0.0041(6) -0.0052(6)
N4 0.0124(7) 0.0092(7) 0.0153(8) 0.0004(6) -0.0048(6) -0.0059(6)
N7 0.0126(7) 0.0101(8) 0.0120(7) -0.0023(6) -0.0033(6) -0.0056(6)
N8 0.0128(8) 0.0178(9) 0.0204(9) -0.0083(7) -0.0006(7) -0.0078(7)
O1 0.0193(8) 0.0244(9) 0.0444(11) -0.0129(8) 0.0012(8) -0.0132(8)
O2 0.0102(6) 0.0186(8) 0.0188(7) -0.0065(6) -0.0010(5) -0.0022(6)
O3 0.0246(9) 0.0134(8) 0.0302(9) -0.0020(7) -0.0137(7) 0.0002(7)
O4 0.0221(8) 0.0365(11) 0.0169(8) -0.0111(7) -0.0062(6) -0.0073(8)
Pb1 0.00811(4) 0.00642(4) 0.01031(4) -0.00095(2) -0.00309(2) -0.00311(3)
S1 0.01041(19) 0.0093(2) 0.0135(2) -0.00105(16) -0.00428(16) -0.00572(17)
S2 0.0142(2) 0.0115(2) 0.0118(2) -0.00136(16) -0.00155(16) -0.00819(19)
N2 0.0084(7) 0.0080(7) 0.0184(8) -0.0029(6) -0.0030(6) -0.0022(6)
N5 0.0105(7) 0.0102(8) 0.0152(8) -0.0031(6) -0.0028(6) -0.0049(7)
N6 0.0111(7) 0.0125(8) 0.0150(8) -0.0045(6) -0.0031(6) -0.0049(7)

loop_
_atom_type_symbol
_atom_type_description
_atom_type_scat_dispersion_real
_atom_type_scat_dispersion_imag
_atom_type_scat_source
C C 0.0033 0.0016 'International Tables Vol C Tables 4.2.6.8 and 6.1.1.4'
H H 0 0 'International Tables Vol C Tables 4.2.6.8 and 6.1.1.4'
Cl Cl 0.1484 0.1585 'International Tables Vol C Tables 4.2.6.8 and 6.1.1.4'
N N 0.0061 0.0033 'International Tables Vol C Tables 4.2.6.8 and 6.1.1.4'
O O 0.0106 0.006 'International Tables Vol C Tables 4.2.6.8 and 6.1.1.4'
Pb Pb -3.3944 10.1111 'International Tables Vol C Tables 4.2.6.8 and 6.1.1.4'
S S 0.1246 0.1234 'International Tables Vol C Tables 4.2.6.8 and 6.1.1.4'

loop_
_geom_angle_atom_site_label_1
_geom_angle_atom_site_label_2
_geom_angle_atom_site_label_3
_geom_angle
_geom_angle_site_symmetry_1
_geom_angle_site_symmetry_3
_geom_angle_publ_flag
N2 C1 N1 123.71(18) . . ?
N2 C1 S1 120.81(15) . . ?
N1 C1 S1 115.47(14) . . ?
N2 C2 H2A 109.5 . . ?
N2 C2 H2B 109.5 . . ?
H2A C2 H2B 109.5 . . ?
N2 C2 H2C 109.5 . . ?
H2A C2 H2C 109.5 . . ?
H2B C2 H2C 109.5 . . ?
N3 C3 C5 115.01(17) . . ?
N3 C3 C4 124.51(18) . . ?
C5 C3 C4 120.47(17) . . ?
C3 C4 H4A 109.5 . . ?
C3 C4 H4B 109.5 . . ?
H4A C4 H4B 109.5 . . ?
C3 C4 H4C 109.5 . . ?
H4A C4 H4C 109.5 . . ?
H4B C4 H4C 109.5 . . ?
C8 C5 C6 116.72(18) . . ?
C8 C5 C3 121.76(18) . . ?
C6 C5 C3 121.51(17) . . ?
C7 C6 C5 119.82(18) . . ?
C7 C6 H6A 120.1 . . ?
C5 C6 H6A 120.1 . . ?
N4 C7 C6 122.99(19) . . ?
N4 C7 H7 118.5 . . ?
C6 C7 H7 118.5 . . ?
C9 C8 C5 119.60(18) . . ?
C9 C8 H8 120.2 . . ?
C5 C8 H8 120.2 . . ?
N4 C9 C8 123.79(17) . . ?
N4 C9 H9 118.1 . . ?
C8 C9 H9 118.1 . . ?
N6 C10 N5 117.42(18) . . ?
N6 C10 S2 124.17(15) . . ?
N5 C10 S2 118.41(15) . . ?
N6 C11 H11A 109.5 . . ?
N6 C11 H11B 109.5 . . ?
H11A C11 H11B 109.5 . . ?
N6 C11 H11C 109.5 . . ?
H11A C11 H11C 109.5 . . ?
H11B C11 H11C 109.5 . . ?
N7 C12 C14 114.40(18) . . ?
N7 C12 C13 125.91(19) . . ?
C14 C12 C13 119.56(18) . . ?
C12 C13 H13A 109.5 . . ?
C12 C13 H13B 109.5 . . ?
H13A C13 H13B 109.5 . . ?
C12 C13 H13C 109.5 . . ?
H13A C13 H13C 109.5 . . ?
H13B C13 H13C 109.5 . . ?
C17 C14 C15 117.8(2) . . ?
C17 C14 C12 119.91(18) . . ?
C15 C14 C12 122.20(18) . . ?
C16 C15 C14 118.95(19) . . ?
C16 C15 H15 120.5 . . ?
C14 C15 H15 120.5 . . ?
N8 C16 C15 123.4(2) . . ?
N8 C16 H16 118.3 . . ?
C15 C16 H16 118.3 . . ?
C18 C17 C14 118.8(2) . . ?
C18 C17 H17 120.6 . . ?
C14 C17 H17 120.6 . . ?
N8 C18 C17 123.4(2) . . ?
N8 C18 H18 118.3 . . ?
C17 C18 H18 118.3 . . ?
O1 Cl1 O3 109.05(12) . . ?
O1 Cl1 O4 110.12(12) . . ?
O3 Cl1 O4 109.32(11) . . ?
O1 Cl1 O2 109.86(11) . . ?
O3 Cl1 O2 109.40(10) . . ?
O4 Cl1 O2 109.06(10) . . ?
C1 N1 N3 112.37(16) . . ?
C1 N1 Pb1 99.77(11) . . ?
N3 N1 Pb1 144.37(12) . . ?
C3 N3 N1 116.04(17) . . ?
C9 N4 C7 117.05(18) . . ?
C9 N4 Pb1 112.48(12) . 1_545 ?
C7 N4 Pb1 130.21(14) . 1_545 ?
C12 N7 N5 118.16(18) . . ?
C18 N8 C16 117.5(2) . . ?
N1 Pb1 N4 139.73(5) . 1_565 ?
N1 Pb1 S1 59.48(4) . . ?
N4 Pb1 S1 80.26(4) 1_565 . ?
N1 Pb1 S2 84.05(4) . . ?
N4 Pb1 S2 90.80(4) 1_565 . ?
S1 Pb1 S2 80.737(16) . . ?
C1 S1 Pb1 82.18(6) . . ?
C10 S2 Pb1 96.29(6) . . ?
C1 N2 C2 124.87(18) . . ?
C1 N2 H2 118(2) . . ?
C2 N2 H2 117(2) . . ?
C10 N5 N7 116.99(17) . . ?
C10 N5 H5 117(2) . . ?
N7 N5 H5 121(2) . . ?
C10 N6 C11 125.53(18) . . ?
C10 N6 H6 115.2(19) . . ?
C11 N6 H6 118.9(18) . . ?

loop_
_geom_bond_atom_site_label_1
_geom_bond_atom_site_label_2
_geom_bond_distance
_geom_bond_site_symmetry_2
_geom_bond_publ_flag
C1 N2 1.327(3) . ?
C1 N1 1.336(2) . ?
C1 S1 1.743(2) . ?
C2 N2 1.449(3) . ?
C2 H2A 0.98 . ?
C2 H2B 0.98 . ?
C2 H2C 0.98 . ?
C3 N3 1.299(2) . ?
C3 C5 1.479(3) . ?
C3 C4 1.500(3) . ?
C4 H4A 0.98 . ?
C4 H4B 0.98 . ?
C4 H4C 0.98 . ?
C5 C8 1.398(2) . ?
C5 C6 1.402(3) . ?
C6 C7 1.382(3) . ?
C6 H6A 0.95 . ?
C7 N4 1.355(2) . ?
C7 H7 0.95 . ?
C8 C9 1.384(3) . ?
C8 H8 0.95 . ?
C9 N4 1.333(3) . ?
C9 H9 0.95 . ?
C10 N6 1.312(3) . ?
C10 N5 1.371(2) . ?
C10 S2 1.715(2) . ?
C11 N6 1.456(3) . ?
C11 H11A 0.98 . ?
C11 H11B 0.98 . ?
C11 H11C 0.98 . ?
C12 N7 1.289(3) . ?
C12 C14 1.480(3) . ?
C12 C13 1.502(3) . ?
C13 H13A 0.98 . ?
C13 H13B 0.98 . ?
C13 H13C 0.98 . ?
C14 C17 1.393(3) . ?
C14 C15 1.395(3) . ?
C15 C16 1.388(3) . ?
C15 H15 0.95 . ?
C16 N8 1.337(3) . ?
C16 H16 0.95 . ?
C17 C18 1.393(3) . ?
C17 H17 0.95 . ?
C18 N8 1.332(3) . ?
C18 H18 0.95 . ?
Cl1 O1 1.4359(18) . ?
Cl1 O3 1.4410(17) . ?
Cl1 O4 1.4439(18) . ?
Cl1 O2 1.4506(16) . ?
N1 N3 1.382(2) . ?
N1 Pb1 2.5129(17) . ?
N4 Pb1 2.6124(17) 1_545 ?
N7 N5 1.375(2) . ?
Pb1 S1 2.7388(6) . ?
Pb1 S2 2.8371(6) . ?
N2 H2 0.84(3) . ?
N5 H5 0.80(3) . ?
N6 H6 0.92(3) . ?

loop_
_geom_torsion_atom_site_label_1
_geom_torsion_atom_site_label_2
_geom_torsion_atom_site_label_3
_geom_torsion_atom_site_label_4
_geom_torsion
_geom_torsion_site_symmetry_1
_geom_torsion_site_symmetry_2
_geom_torsion_site_symmetry_3
_geom_torsion_site_symmetry_4
_geom_torsion_publ_flag
N3 C3 C5 C8 172.23(18) . . . . ?
C4 C3 C5 C8 -6.6(3) . . . . ?
N3 C3 C5 C6 -8.5(3) . . . . ?
C4 C3 C5 C6 172.61(19) . . . . ?
C8 C5 C6 C7 0.9(3) . . . . ?
C3 C5 C6 C7 -178.34(18) . . . . ?
C5 C6 C7 N4 0.7(3) . . . . ?
C6 C5 C8 C9 -1.8(3) . . . . ?
C3 C5 C8 C9 177.51(18) . . . . ?
C5 C8 C9 N4 1.0(3) . . . . ?
N7 C12 C14 C17 -133.9(2) . . . . ?
C13 C12 C14 C17 42.2(3) . . . . ?
N7 C12 C14 C15 43.7(3) . . . . ?
C13 C12 C14 C15 -140.2(2) . . . . ?
C17 C14 C15 C16 0.3(3) . . . . ?
C12 C14 C15 C16 -177.36(18) . . . . ?
C14 C15 C16 N8 1.7(3) . . . . ?
C15 C14 C17 C18 -2.3(3) . . . . ?
C12 C14 C17 C18 175.45(18) . . . . ?
C14 C17 C18 N8 2.5(3) . . . . ?
N2 C1 N1 N3 1.1(3) . . . . ?
S1 C1 N1 N3 -177.86(12) . . . . ?
N2 C1 N1 Pb1 -163.17(16) . . . . ?
S1 C1 N1 Pb1 17.82(14) . . . . ?
C5 C3 N3 N1 -178.99(15) . . . . ?
C4 C3 N3 N1 -0.2(3) . . . . ?
C1 N1 N3 C3 173.25(17) . . . . ?
Pb1 N1 N3 C3 -34.0(3) . . . . ?
C8 C9 N4 C7 0.6(3) . . . . ?
C8 C9 N4 Pb1 175.32(15) . . . 1_545 ?
C6 C7 N4 C9 -1.5(3) . . . . ?
C6 C7 N4 Pb1 -175.08(15) . . . 1_545 ?
C14 C12 N7 N5 173.64(16) . . . . ?
C13 C12 N7 N5 -2.1(3) . . . . ?
C17 C18 N8 C16 -0.6(3) . . . . ?
C15 C16 N8 C18 -1.6(3) . . . . ?
N2 C1 S1 Pb1 164.74(16) . . . . ?
N1 C1 S1 Pb1 -16.22(13) . . . . ?
N6 C10 S2 Pb1 -123.22(17) . . . . ?
N5 C10 S2 Pb1 57.54(15) . . . . ?
N1 C1 N2 C2 -179.46(19) . . . . ?
S1 C1 N2 C2 -0.5(3) . . . . ?
N6 C10 N5 N7 -6.4(3) . . . . ?
S2 C10 N5 N7 172.92(13) . . . . ?
C12 N7 N5 C10 -161.52(18) . . . . ?
N5 C10 N6 C11 -176.95(18) . . . . ?
S2 C10 N6 C11 3.8(3) . . . . ?
